data_4306939
loop_
_publ_author_name
'Franziska Rieger'
'Anja-Verena Mudring'

_publ_section_title
;
Phase Transition in Tl2TeO3: Influence and Origin of the Thallium Lone
Pair Distortion
;
_journal_name_full 'Inorganic Chemistry'
_journal_page_first 446
_journal_page_last 452
_journal_paper_doi 10.1021/ic061273j
_journal_volume 46
_journal_year 2007
_chemical_formula_structural 'Tl2 (Te O3)'
_chemical_formula_sum 'O3 Te Tl2'
_chemical_name_systematic 'Dithallium Tellurate(IV)'
_space_group_IT_number 50
_symmetry_Int_Tables_number 50
_symmetry_space_group_name_Hall '-P 2ab 2b'
_symmetry_space_group_name_H-M 'P b a n :2'
_audit_creation_date 1980/12/31
_audit_update_record 2003/04/01
_cell_angle_alpha 90.
_cell_angle_beta 90.
_cell_angle_gamma 90.
_cell_formula_units_Z 8
_cell_length_a 16.60(1)
_cell_length_b 11.078(6)
_cell_length_c 5.238(3)
_cell_volume 963.2(10)
_refine_ls_R_factor_all 0.039
_cod_data_source_file ic061273jsi20060710_103927_1.cif
_cod_data_source_block 200965-ICSD
_cod_original_cell_volume 963.24
_cod_original_sg_symbol_H-M 'P b a n'
_cod_original_formula_sum 'O3 Te1 Tl2'
_cod_database_code 4306939

loop_
_symmetry_equiv_pos_site_id
_symmetry_equiv_pos_as_xyz
1 '-x, y-1/2, z'
2 'x-1/2, -y, z'
3 'x-1/2, y-1/2, -z'
4 '-x, -y, -z'
5 'x, -y-1/2, -z'
6 '-x-1/2, y, -z'
7 '-x-1/2, -y-1/2, z'
8 'x, y, z'

loop_
_atom_site_aniso_label
_atom_site_aniso_type_symbol
_atom_site_aniso_U_11
_atom_site_aniso_U_22
_atom_site_aniso_U_33
_atom_site_aniso_U_12
_atom_site_aniso_U_13
_atom_site_aniso_U_23
Tl1 Tl1+ 0.0172(6) 0.0248(8) 0.0236(10) 0.0015(6) -0.0057(22) 0.0030(25)
Tl2 Tl1+ 0.0251(7) 0.0196(7) 0.0234(9) -0.0059(5) 0.0151(24) 0.005(3)
Te1 Te4+ 0.0177(11) 0.0159(10) 0.0204(19) 0.0026(8) -0.0160(26) 0.0005(30)

loop_
_atom_site_label
_atom_site_type_symbol
_atom_site_symmetry_multiplicity
_atom_site_Wyckoff_symbol
_atom_site_fract_x
_atom_site_fract_y
_atom_site_fract_z
_atom_site_occupancy
_atom_site_attached_hydrogens
_atom_site_U_iso_or_equiv
Tl1 Tl1+ 8 m 0.4953(1) 0.1356(1) 0.2406(5) 1. 0 0
Tl2 Tl1+ 8 m 0.3322(1) 0.1202(1) 0.7518(12) 1. 0 0
Te1 Te4+ 8 m 0.6636(2) 0.1132(2) 0.7637(16) 1. 0 0
O1 O2- 8 m 0.3095(13) 0.0459(17) 0.2816(53) 1. 0 0.0151(46)
O2 O2- 8 m 0.4463(15) -.1060(28) 0.3334(55) 1. 0 0.0244(62)
O3 O2- 8 m 0.3448(14) -.1105(23) -.1124(52) 1. 0 0.0187(57)

loop_
_atom_type_symbol
_atom_type_oxidation_number
O2- -2
Te4+ 4
Tl1+ 1
